data_4335878
loop_
_publ_author_name
'Daniel L. Reger'
'Andrew Leitner'
'Mark D. Smith'
'T. Thao Tran'
'P. Shiv Halasyamani'

_publ_contact_author_address
;
Department of Chemistry and Biochemistry
University of South Carolina
Columbia, South Carolina 29208
USA
;
_publ_contact_author_email reger@mailbox.sc.edu
_publ_contact_author_fax '1 803 777 9521'
_publ_contact_author_name 'Professor Daniel L. Reger'
_publ_contact_author_phone '1 803 777 2587'
_publ_section_title
;
 Homochiral Helical Metal-Organic Frameworks of Group 1 Metals
;
_journal_name_full 'Inorganic Chemistry'
_journal_page_first 10041
_journal_page_last 10051
_journal_paper_doi 10.1021/ic401327h
_journal_volume 52
_journal_year 2013
_chemical_absolute_configuration syn
_chemical_formula_moiety 'C15 H12 N Na O5'
_chemical_formula_sum 'C15 H12 N Na O5'
_chemical_formula_weight 309.25
_chemical_name_systematic
; 
 ? 
;
_space_group_IT_number 19
_symmetry_cell_setting orthorhombic
_symmetry_space_group_name_Hall 'P 2ac 2ab'
_symmetry_space_group_name_H-M 'P 21 21 21'
_atom_sites_solution_hydrogens geom
_atom_sites_solution_primary direct
_atom_sites_solution_secondary difmap
_audit_creation_method SHELXL-97
_cell_angle_alpha 90.00
_cell_angle_beta 90.00
_cell_angle_gamma 90.00
_cell_formula_units_Z 4
_cell_length_a 6.9818(7)
_cell_length_b 11.8361(13)
_cell_length_c 15.5125(17)
_cell_measurement_reflns_used 6223
_cell_measurement_temperature 100(2)
_cell_measurement_theta_max 27.658
_cell_measurement_theta_min 2.626
_cell_volume 1281.9(2)
_computing_cell_refinement 'SAINT-Plus Version 6.45 (Bruker, 2001)'
_computing_data_collection 'SMART Version 5.625 (Bruker, 2001)'
_computing_data_reduction 'SAINT-Plus Version 6.45 (Bruker, 2001)'
_computing_molecular_graphics various
_computing_publication_material 'SHELXTL Version 6.14 (Bruker, 2000)'
_computing_structure_refinement 'SHELXL-97 (Sheldrick, 1997)'
_computing_structure_solution 'SHELXS-97 (Sheldrick, 1990)'
_diffrn_ambient_temperature 100(2)
_diffrn_measured_fraction_theta_full 0.999
_diffrn_measured_fraction_theta_max 0.999
_diffrn_measurement_device_type 'Bruker SMART APEX CCD diffractometer'
_diffrn_measurement_method 'omega scans'
_diffrn_radiation_monochromator graphite
_diffrn_radiation_source 'fine-focus sealed tube'
_diffrn_radiation_type MoK\a
_diffrn_radiation_wavelength 0.71073
_diffrn_reflns_av_R_equivalents 0.0368
_diffrn_reflns_av_sigmaI/netI 0.0144
_diffrn_reflns_limit_h_max 9
_diffrn_reflns_limit_h_min -9
_diffrn_reflns_limit_k_max 15
_diffrn_reflns_limit_k_min -15
_diffrn_reflns_limit_l_max 20
_diffrn_reflns_limit_l_min -20
_diffrn_reflns_number 26439
_diffrn_reflns_theta_full 27.70
_diffrn_reflns_theta_max 27.70
_diffrn_reflns_theta_min 2.16
_exptl_absorpt_coefficient_mu 0.149
_exptl_absorpt_correction_T_max 1.0000
_exptl_absorpt_correction_T_min 0.9133
_exptl_absorpt_correction_type multi-scan
_exptl_absorpt_process_details 'SADABS Version 2.05 (Bruker, 2001)'
_exptl_crystal_colour 'pale yellow'
_exptl_crystal_density_diffrn 1.602
_exptl_crystal_description block
_exptl_crystal_F_000 640
_exptl_crystal_size_max 0.28
_exptl_crystal_size_mid 0.24
_exptl_crystal_size_min 0.20
_refine_diff_density_max 0.375
_refine_diff_density_min -0.250
_refine_diff_density_rms 0.095
_refine_ls_extinction_method none
_refine_ls_goodness_of_fit_ref 1.060
_refine_ls_hydrogen_treatment mixed
_refine_ls_matrix_type full
_refine_ls_number_parameters 208
_refine_ls_number_reflns 1741
_refine_ls_number_restraints 0
_refine_ls_restrained_S_all 1.060
_refine_ls_R_factor_all 0.0332
_refine_ls_R_factor_gt 0.0322
_refine_ls_shift/su_max 0.000
_refine_ls_shift/su_mean 0.000
_refine_ls_structure_factor_coef Fsqd
_refine_ls_weighting_details 'calc w=1/[\s^2^(Fo^2^)+(0.0625P)^2^+0.2144P] where P=(Fo^2^+2Fc^2^)/3'
_refine_ls_weighting_scheme calc
_refine_ls_wR_factor_gt 0.0830
_refine_ls_wR_factor_ref 0.0841
_reflns_number_gt 1689
_reflns_number_total 1741
_reflns_threshold_expression >2sigma(I)
_cod_data_source_file ic401327h_si_001_06.cif
_cod_data_source_block 3
_cod_database_code 4335878

loop_
_symmetry_equiv_pos_as_xyz
'x, y, z'
'-x+1/2, -y, z+1/2'
'x+1/2, -y+1/2, -z'
'-x, y+1/2, -z+1/2'

loop_
_atom_site_label
_atom_site_type_symbol
_atom_site_fract_x
_atom_site_fract_y
_atom_site_fract_z
_atom_site_U_iso_or_equiv
_atom_site_adp_type
_atom_site_occupancy
_atom_site_symmetry_multiplicity
_atom_site_calc_flag
_atom_site_refinement_flags
Na1 Na 0.66557(10) 0.81075(6) 0.40877(4) 0.01655(18) Uani 1 1 d .
C1 C 0.2946(2) 0.34852(14) 0.31803(11) 0.0135(3) Uani 1 1 d .
C2 C 0.2929(2) 0.23918(14) 0.36380(11) 0.0130(3) Uani 1 1 d .
C3 C 0.2814(2) 0.23686(14) 0.45501(11) 0.0126(3) Uani 1 1 d .
C4 C 0.2710(2) 0.33807(14) 0.50315(10) 0.0130(3) Uani 1 1 d .
C5 C 0.2604(2) 0.44762(14) 0.45798(10) 0.0122(3) Uani 1 1 d .
C6 C 0.3057(3) 0.13967(15) 0.31799(11) 0.0150(3) Uani 1 1 d .
H6 H 0.3147 0.1418 0.2569 0.018 Uiso 1 1 calc R
C7 C 0.3055(3) 0.03503(14) 0.36088(11) 0.0160(3) Uani 1 1 d .
H7 H 0.3147 -0.0330 0.3286 0.019 Uiso 1 1 calc R
C8 C 0.2921(2) 0.03057(14) 0.44942(12) 0.0157(3) Uani 1 1 d .
H8 H 0.2912 -0.0406 0.4778 0.019 Uiso 1 1 calc R
C9 C 0.2798(3) 0.13132(14) 0.49863(11) 0.0137(3) Uani 1 1 d .
C10 C 0.2662(3) 0.13084(14) 0.58986(11) 0.0152(3) Uani 1 1 d .
H10 H 0.2603 0.0609 0.6198 0.018 Uiso 1 1 calc R
C11 C 0.2614(3) 0.23038(15) 0.63557(11) 0.0156(3) Uani 1 1 d .
H11 H 0.2560 0.2287 0.6967 0.019 Uiso 1 1 calc R
C12 C 0.2646(2) 0.33486(14) 0.59209(10) 0.0145(3) Uani 1 1 d .
H12 H 0.2622 0.4033 0.6241 0.017 Uiso 1 1 calc R
C13 C 0.2726(3) 0.55560(13) 0.32252(11) 0.0127(3) Uani 1 1 d .
H13 H 0.3278 0.5424 0.2639 0.015 Uiso 1 1 calc R
C14 C 0.0635(3) 0.58607(15) 0.30831(11) 0.0163(3) Uani 1 1 d .
H14A H 0.0020 0.5274 0.2733 0.024 Uiso 1 1 calc R
H14B H 0.0553 0.6588 0.2783 0.024 Uiso 1 1 calc R
H14C H -0.0016 0.5916 0.3641 0.024 Uiso 1 1 calc R
C15 C 0.3987(2) 0.64712(14) 0.36467(10) 0.0131(3) Uani 1 1 d .
N1 N 0.2865(2) 0.44655(12) 0.36835(9) 0.0127(3) Uani 1 1 d .
O1 O 0.3011(2) 0.35601(11) 0.23947(8) 0.0181(3) Uani 1 1 d .
O2 O 0.22814(19) 0.53686(10) 0.49474(8) 0.0153(3) Uani 1 1 d .
O3 O 0.33882(18) 0.74724(10) 0.36226(8) 0.0155(3) Uani 1 1 d .
O4 O 0.56013(18) 0.61681(10) 0.39216(8) 0.0150(3) Uani 1 1 d .
O5 O 0.9900(2) 0.78547(13) 0.44235(10) 0.0247(3) Uani 1 1 d .
H5A H 1.022(5) 0.834(2) 0.4821(19) 0.042(8) Uiso 1 1 d .
H5B H 1.092(4) 0.774(2) 0.4111(19) 0.039(7) Uiso 1 1 d .

loop_
_atom_site_aniso_label
_atom_site_aniso_U_11
_atom_site_aniso_U_22
_atom_site_aniso_U_33
_atom_site_aniso_U_23
_atom_site_aniso_U_13
_atom_site_aniso_U_12
Na1 0.0192(3) 0.0143(3) 0.0161(3) -0.0011(3) -0.0008(3) -0.0020(3)
C1 0.0112(7) 0.0144(7) 0.0148(7) -0.0015(6) 0.0001(6) 0.0002(6)
C2 0.0114(7) 0.0132(7) 0.0143(7) -0.0009(6) -0.0008(6) -0.0008(7)
C3 0.0096(7) 0.0133(7) 0.0148(7) 0.0013(6) 0.0003(6) -0.0008(6)
C4 0.0117(7) 0.0135(7) 0.0138(7) 0.0009(6) 0.0004(6) -0.0007(7)
C5 0.0104(7) 0.0137(7) 0.0126(7) 0.0002(6) -0.0003(6) -0.0007(6)
C6 0.0136(8) 0.0164(8) 0.0151(7) -0.0024(6) -0.0010(6) 0.0003(7)
C7 0.0155(8) 0.0124(7) 0.0203(8) -0.0044(6) -0.0006(7) -0.0007(7)
C8 0.0138(8) 0.0123(7) 0.0210(8) 0.0013(6) -0.0019(7) -0.0004(6)
C9 0.0106(7) 0.0134(7) 0.0171(8) 0.0003(6) -0.0010(6) -0.0002(6)
C10 0.0129(7) 0.0155(7) 0.0173(7) 0.0047(6) -0.0004(6) -0.0007(6)
C11 0.0151(7) 0.0185(8) 0.0133(7) 0.0016(6) 0.0000(6) -0.0011(7)
C12 0.0144(8) 0.0148(7) 0.0144(7) -0.0002(6) 0.0001(6) 0.0000(6)
C13 0.0155(8) 0.0103(7) 0.0122(7) 0.0020(6) -0.0008(6) -0.0006(6)
C14 0.0162(8) 0.0141(8) 0.0185(8) 0.0028(6) -0.0034(7) -0.0011(6)
C15 0.0154(7) 0.0144(7) 0.0095(7) 0.0010(6) 0.0021(6) -0.0027(6)
N1 0.0156(7) 0.0102(6) 0.0125(6) 0.0011(5) -0.0004(5) -0.0003(6)
O1 0.0249(6) 0.0166(6) 0.0127(5) -0.0002(5) 0.0009(5) 0.0006(5)
O2 0.0187(6) 0.0130(6) 0.0143(5) -0.0018(4) 0.0013(5) -0.0012(5)
O3 0.0169(6) 0.0115(5) 0.0181(6) 0.0009(5) 0.0000(5) 0.0003(5)
O4 0.0138(5) 0.0146(6) 0.0166(6) 0.0009(5) -0.0001(5) 0.0000(5)
O5 0.0189(7) 0.0289(8) 0.0264(7) -0.0135(6) 0.0035(6) -0.0013(6)

loop_
_atom_type_symbol
_atom_type_description
_atom_type_scat_dispersion_real
_atom_type_scat_dispersion_imag
_atom_type_scat_source
C C 0.0033 0.0016 'International Tables Vol C Tables 4.2.6.8 and 6.1.1.4'
H H 0.0000 0.0000 'International Tables Vol C Tables 4.2.6.8 and 6.1.1.4'
N N 0.0061 0.0033 'International Tables Vol C Tables 4.2.6.8 and 6.1.1.4'
Na Na 0.0362 0.0249 'International Tables Vol C Tables 4.2.6.8 and 6.1.1.4'
O O 0.0106 0.0060 'International Tables Vol C Tables 4.2.6.8 and 6.1.1.4'

loop_
_geom_angle_atom_site_label_1
_geom_angle_atom_site_label_2
_geom_angle_atom_site_label_3
_geom_angle
_geom_angle_site_symmetry_1
_geom_angle_site_symmetry_3
O5 Na1 O1 98.60(5) . 4_655
O5 Na1 O2 77.29(5) . 3_566
O1 Na1 O2 114.81(5) 4_655 3_566
O5 Na1 O4 101.32(5) . .
O1 Na1 O4 98.08(5) 4_655 .
O2 Na1 O4 147.00(5) 3_566 .
O5 Na1 O3 154.81(6) . .
O1 Na1 O3 83.00(5) 4_655 .
O2 Na1 O3 125.03(5) 3_566 .
O4 Na1 O3 53.80(4) . .
O5 Na1 C15 127.95(6) . .
O1 Na1 C15 89.12(5) 4_655 .
O2 Na1 C15 143.74(6) 3_566 .
O4 Na1 C15 26.94(5) . .
O3 Na1 C15 26.95(5) . .
O5 Na1 O5 100.63(4) . 3_466
O1 Na1 O5 156.53(5) 4_655 3_466
O2 Na1 O5 82.67(5) 3_566 3_466
O4 Na1 O5 65.00(4) . 3_466
O3 Na1 O5 73.88(4) . 3_466
C15 Na1 O5 68.41(5) . 3_466
O1 C1 N1 119.82(15) . .
O1 C1 C2 122.90(15) . .
N1 C1 C2 117.28(13) . .
C6 C2 C3 120.11(15) . .
C6 C2 C1 120.04(14) . .
C3 C2 C1 119.84(15) . .
C4 C3 C2 120.92(15) . .
C4 C3 C9 119.55(14) . .
C2 C3 C9 119.53(15) . .
C12 C4 C3 120.41(15) . .
C12 C4 C5 119.80(15) . .
C3 C4 C5 119.76(14) . .
O2 C5 N1 119.65(15) . .
O2 C5 C4 123.19(14) . .
N1 C5 C4 117.16(14) . .
C2 C6 C7 120.58(15) . .
C2 C6 H6 119.7 . .
C7 C6 H6 119.7 . .
C8 C7 C6 120.37(16) . .
C8 C7 H7 119.8 . .
C6 C7 H7 119.8 . .
C7 C8 C9 120.55(16) . .
C7 C8 H8 119.7 . .
C9 C8 H8 119.7 . .
C10 C9 C8 122.52(15) . .
C10 C9 C3 118.64(15) . .
C8 C9 C3 118.84(14) . .
C11 C10 C9 120.83(15) . .
C11 C10 H10 119.6 . .
C9 C10 H10 119.6 . .
C10 C11 C12 120.31(14) . .
C10 C11 H11 119.8 . .
C12 C11 H11 119.8 . .
C4 C12 C11 120.20(16) . .
C4 C12 H12 119.9 . .
C11 C12 H12 119.9 . .
N1 C13 C14 109.89(14) . .
N1 C13 C15 111.87(13) . .
C14 C13 C15 116.33(14) . .
N1 C13 H13 106.0 . .
C14 C13 H13 106.0 . .
C15 C13 H13 106.0 . .
C13 C14 H14A 109.5 . .
C13 C14 H14B 109.5 . .
H14A C14 H14B 109.5 . .
C13 C14 H14C 109.5 . .
H14A C14 H14C 109.5 . .
H14B C14 H14C 109.5 . .
O4 C15 O3 125.26(16) . .
O4 C15 C13 117.10(15) . .
O3 C15 C13 117.36(15) . .
O4 C15 Na1 60.88(9) . .
O3 C15 Na1 64.70(9) . .
C13 C15 Na1 168.29(11) . .
C1 N1 C5 124.45(14) . .
C1 N1 C13 117.31(13) . .
C5 N1 C13 117.45(13) . .
C1 O1 Na1 162.42(12) . 4_645
C5 O2 Na1 168.87(11) . 3_466
C15 O3 Na1 88.35(10) . .
C15 O4 Na1 92.18(10) . .
Na1 O5 Na1 130.27(6) . 3_566
Na1 O5 H5A 109(2) . .
Na1 O5 H5A 65.1(18) 3_566 .
Na1 O5 H5B 133.3(19) . .
Na1 O5 H5B 92.1(19) 3_566 .
H5A O5 H5B 106(3) . .

loop_
_geom_bond_atom_site_label_1
_geom_bond_atom_site_label_2
_geom_bond_distance
_geom_bond_site_symmetry_2
Na1 O5 2.3435(17) .
Na1 O1 2.3726(14) 4_655
Na1 O2 2.3843(13) 3_566
Na1 O4 2.4243(14) .
Na1 O3 2.5080(15) .
Na1 C15 2.7730(19) .
Na1 O5 2.8519(18) 3_466
C1 O1 1.223(2) .
C1 N1 1.400(2) .
C1 C2 1.476(2) .
C2 C6 1.378(2) .
C2 C3 1.417(2) .
C3 C4 1.414(2) .
C3 C9 1.421(2) .
C4 C12 1.381(2) .
C4 C5 1.476(2) .
C5 O2 1.221(2) .
C5 N1 1.402(2) .
C6 C7 1.406(2) .
C6 H6 0.9500 .
C7 C8 1.378(2) .
C7 H7 0.9500 .
C8 C9 1.419(2) .
C8 H8 0.9500 .
C9 C10 1.418(2) .
C10 C11 1.375(2) .
C10 H10 0.9500 .
C11 C12 1.409(2) .
C11 H11 0.9500 .
C12 H12 0.9500 .
C13 N1 1.477(2) .
C13 C14 1.520(2) .
C13 C15 1.542(2) .
C13 H13 1.0000 .
C14 H14A 0.9800 .
C14 H14B 0.9800 .
C14 H14C 0.9800 .
C15 O4 1.257(2) .
C15 O3 1.257(2) .
O1 Na1 2.3726(14) 4_645
O2 Na1 2.3843(13) 3_466
O5 Na1 2.8518(18) 3_566
O5 H5A 0.87(3) .
O5 H5B 0.87(3) .

loop_
_geom_hbond_atom_site_label_D
_geom_hbond_atom_site_label_H
_geom_hbond_atom_site_label_A
_geom_hbond_distance_DH
_geom_hbond_distance_HA
_geom_hbond_distance_DA
_geom_hbond_angle_DHA
_geom_hbond_site_symmetry_A
O5 H5A O4 0.87(3) 2.05(3) 2.8579(19) 153(3) 3_566
O5 H5B O3 0.87(3) 1.91(3) 2.771(2) 170(3) 1_655

loop_
_geom_torsion_atom_site_label_1
_geom_torsion_atom_site_label_2
_geom_torsion_atom_site_label_3
_geom_torsion_atom_site_label_4
_geom_torsion
_geom_torsion_site_symmetry_1
_geom_torsion_site_symmetry_4
O1 C1 C2 C6 2.3(3) . .
N1 C1 C2 C6 -178.31(16) . .
O1 C1 C2 C3 -178.73(16) . .
N1 C1 C2 C3 0.6(2) . .
C6 C2 C3 C4 179.06(15) . .
C1 C2 C3 C4 0.1(2) . .
C6 C2 C3 C9 -1.1(2) . .
C1 C2 C3 C9 179.99(15) . .
C2 C3 C4 C12 -178.40(16) . .
C9 C3 C4 C12 1.7(2) . .
C2 C3 C4 C5 3.7(2) . .
C9 C3 C4 C5 -176.18(16) . .
C12 C4 C5 O2 -7.0(3) . .
C3 C4 C5 O2 170.89(17) . .
C12 C4 C5 N1 173.93(16) . .
C3 C4 C5 N1 -8.1(2) . .
C3 C2 C6 C7 0.6(3) . .
C1 C2 C6 C7 179.56(17) . .
C2 C6 C7 C8 0.2(3) . .
C6 C7 C8 C9 -0.5(3) . .
C7 C8 C9 C10 -179.86(17) . .
C7 C8 C9 C3 0.0(3) . .
C4 C3 C9 C10 0.5(2) . .
C2 C3 C9 C10 -179.38(16) . .
C4 C3 C9 C8 -179.38(17) . .
C2 C3 C9 C8 0.8(2) . .
C8 C9 C10 C11 177.62(16) . .
C3 C9 C10 C11 -2.2(3) . .
C9 C10 C11 C12 1.8(3) . .
C3 C4 C12 C11 -2.2(3) . .
C5 C4 C12 C11 175.67(15) . .
C10 C11 C12 C4 0.5(3) . .
N1 C13 C15 O4 39.1(2) . .
C14 C13 C15 O4 166.53(14) . .
N1 C13 C15 O3 -146.69(15) . .
C14 C13 C15 O3 -19.3(2) . .
N1 C13 C15 Na1 116.1(5) . .
C14 C13 C15 Na1 -116.5(6) . .
O5 Na1 C15 O4 9.70(12) . .
O1 Na1 C15 O4 109.93(10) 4_655 .
O2 Na1 C15 O4 -116.56(12) 3_566 .
O3 Na1 C15 O4 -173.88(16) . .
O5 Na1 C15 O4 -77.03(9) 3_466 .
O5 Na1 C15 O3 -176.42(9) . .
O1 Na1 C15 O3 -76.19(10) 4_655 .
O2 Na1 C15 O3 57.32(14) 3_566 .
O4 Na1 C15 O3 173.88(16) . .
O5 Na1 C15 O3 96.85(10) 3_466 .
O5 Na1 C15 C13 -73.5(6) . .
O1 Na1 C15 C13 26.7(6) 4_655 .
O2 Na1 C15 C13 160.2(5) 3_566 .
O4 Na1 C15 C13 -83.2(6) . .
O3 Na1 C15 C13 102.9(6) . .
O5 Na1 C15 C13 -160.2(6) 3_466 .
O1 C1 N1 C5 173.68(16) . .
C2 C1 N1 C5 -5.7(2) . .
O1 C1 N1 C13 4.1(2) . .
C2 C1 N1 C13 -175.25(15) . .
O2 C5 N1 C1 -169.68(16) . .
C4 C5 N1 C1 9.4(3) . .
O2 C5 N1 C13 -0.1(2) . .
C4 C5 N1 C13 178.93(14) . .
C14 C13 N1 C1 89.92(18) . .
C15 C13 N1 C1 -139.28(15) . .
C14 C13 N1 C5 -80.37(19) . .
C15 C13 N1 C5 50.4(2) . .
N1 C1 O1 Na1 169.5(3) . 4_645
C2 C1 O1 Na1 -11.2(5) . 4_645
N1 C5 O2 Na1 -178.1(5) . 3_466
C4 C5 O2 Na1 2.9(7) . 3_466
O4 C15 O3 Na1 6.55(17) . .
C13 C15 O3 Na1 -167.13(13) . .
O5 Na1 O3 C15 6.64(17) . .
O1 Na1 O3 C15 101.96(10) 4_655 .
O2 Na1 O3 C15 -142.56(10) 3_566 .
O4 Na1 O3 C15 -3.43(9) . .
O5 Na1 O3 C15 -73.95(10) 3_466 .
O3 C15 O4 Na1 -6.78(17) . .
C13 C15 O4 Na1 166.91(12) . .
O5 Na1 O4 C15 -172.21(9) . .
O1 Na1 O4 C15 -71.70(10) 4_655 .
O2 Na1 O4 C15 103.75(13) 3_566 .
O3 Na1 O4 C15 3.43(9) . .
O5 Na1 O4 C15 91.23(10) 3_466 .
O1 Na1 O5 Na1 -167.42(7) 4_655 3_566
O2 Na1 O5 Na1 78.94(7) 3_566 3_566
O4 Na1 O5 Na1 -67.33(8) . 3_566
O3 Na1 O5 Na1 -75.61(14) . 3_566
C15 Na1 O5 Na1 -71.79(9) . 3_566
O5 Na1 O5 Na1 -0.96(5) 3_466 3_566
